data_4319571
loop_
_publ_author_name
'Liang Xu'
'Jason Pierreroy'
'Brian O. Patrick'
'Chris Orvig'

_publ_section_title
;
 Chemistry of Re with N,N'-Bis(2-pyridylmethyl)ethylenediamine (H2pmen):
 Hydrolysis, Dehydrogenation, and Ternary Complexes
;
_journal_name_full 'Inorganic Chemistry'
_journal_page_first 2005
_journal_page_last 2010
_journal_paper_doi 10.1021/ic0013025
_journal_volume 40
_journal_year 2001
_chemical_formula_sum 'C21 H22 Cl N4 O8 Re2'
_chemical_formula_weight 866.29
_space_group_IT_number 14
_symmetry_cell_setting monoclinic
_symmetry_Int_Tables_number 14
_symmetry_space_group_name_Hall '-P 2yn'
_symmetry_space_group_name_H-M 'P 1 21/n 1'
_audit_creation_date 2000-02-24
_audit_creation_method 'by teXsan v1.8'
_audit_update_record
;
?
;
_cell_angle_alpha 90
_cell_angle_beta 91.468(2)
_cell_angle_gamma 90
_cell_formula_units_Z 4
_cell_length_a 8.4833(2)
_cell_length_b 18.7387(7)
_cell_length_c 15.0656(6)
_cell_measurement_reflns_used 0
_cell_measurement_temperature 173.2
_cell_measurement_theta_max 0.0
_cell_measurement_theta_min 0.0
_cell_volume 2394.13(14)
_computing_cell_refinement 'd*TREK (MSC, 1996-1998)'
_computing_data_collection 'd*TREK (MSC, 1996-1998)'
_computing_data_reduction 'd*TREK (MSC, 1996-1998)'
_computing_publication_material 'teXsan (MSC, 1992-1997)'
_computing_structure_refinement 'teXsan (MSC, 1992-1997)'
_computing_structure_solution
;
SIR97 (Altomare, et. al. 1998)
;
_diffrn_ambient_temperature 173.2
_diffrn_detector_area_resol_mean 11.76
_diffrn_measurement_device_type 'Rigaku/ADSC CCD'
_diffrn_measurement_method 'area detector'
_diffrn_orient_matrix_UB_11 0.00000
_diffrn_orient_matrix_UB_12 0.00000
_diffrn_orient_matrix_UB_13 0.00000
_diffrn_orient_matrix_UB_21 0.00000
_diffrn_orient_matrix_UB_22 0.00000
_diffrn_orient_matrix_UB_23 0.00000
_diffrn_orient_matrix_UB_31 0.00000
_diffrn_orient_matrix_UB_32 0.00000
_diffrn_orient_matrix_UB_33 0.00000
_diffrn_radiation_detector CCD
_diffrn_radiation_monochromator graphite
_diffrn_radiation_source 'X-ray tube'
_diffrn_radiation_type 'Mo K\a'
_diffrn_radiation_wavelength 0.7107
_diffrn_reflns_av_R_equivalents 0.05436
_diffrn_reflns_av_sigmaI/netI 0.090
_diffrn_reflns_limit_h_max 10
_diffrn_reflns_limit_h_min -9
_diffrn_reflns_limit_k_max 22
_diffrn_reflns_limit_k_min -21
_diffrn_reflns_limit_l_max 18
_diffrn_reflns_limit_l_min -18
_diffrn_reflns_number 20623
_diffrn_reflns_reduction_process 'Lp corrections applied'
_diffrn_reflns_theta_max 27.92
_diffrn_reflns_theta_min 3.24
_diffrn_standards_decay_% 0.00
_diffrn_standards_interval_count 0
_diffrn_standards_number 0
_exptl_absorpt_coefficient_mu 10.275
_exptl_absorpt_correction_T_max 1.000
_exptl_absorpt_correction_T_min 0.6845
_exptl_absorpt_correction_type none
_exptl_crystal_colour red-brown
_exptl_crystal_density_diffrn 2.403
_exptl_crystal_density_meas ?
_exptl_crystal_description block
_exptl_crystal_F_000 1628.00
_exptl_crystal_size_max 0.40
_exptl_crystal_size_mid 0.10
_exptl_crystal_size_min 0.05
_refine_diff_density_max 2.04
_refine_diff_density_min -1.66
_refine_ls_extinction_method none
_refine_ls_goodness_of_fit_all 0.932
_refine_ls_goodness_of_fit_ref 0.990
_refine_ls_hydrogen_treatment noref
_refine_ls_matrix_type full
_refine_ls_number_constraints 7
_refine_ls_number_parameters 320
_refine_ls_number_reflns 4783
_refine_ls_number_restraints 0
_refine_ls_R_factor_all 0.0507
_refine_ls_R_factor_gt 0.027
_refine_ls_shift/su_max 0.0040
_refine_ls_shift/su_mean 0.0000
_refine_ls_structure_factor_coef Fsqd
_refine_ls_weighting_details 'w = 1/[\s^2^(Fo^2^)]'
_refine_ls_weighting_scheme sigma
_refine_ls_wR_factor_all 0.0720
_refine_ls_wR_factor_ref 0.033
_reflns_number_gt 3679
_reflns_number_total 9159
_reflns_threshold_expression I>3.00\s(I)
_cod_data_source_file ic0013025_2.cif
_cod_data_source_block co242
_cod_depositor_comments
;
The following automatic conversions were performed:

'_exptl_crystal_density_meas' value 'not measured' was changed to '?'
- the value is perceived as not measured.

Automatic conversion script
Id: cif_fix_values 3008 2015-01-20 13:52:24Z robertas 
;
_cod_original_cell_volume 2394.1(1)
_cod_original_sg_symbol_H-M 'P 21/n '
_cod_original_formula_sum 'C21 H22 Cl N4 O8 Re2 '
_cod_database_code 4319571

loop_
_symmetry_equiv_pos_as_xyz
'   +x,   +y,   +z'
1/2-x,1/2+y,1/2-z
'   -x,   -y,   -z'
1/2+x,1/2-y,1/2+z

loop_
_atom_site_label
_atom_site_fract_x
_atom_site_fract_y
_atom_site_fract_z
_atom_site_U_iso_or_equiv
_atom_site_occupancy
_atom_site_refinement_flags
_atom_site_adp_type
_atom_site_calc_flag
_atom_site_calc_attached_atom
Re(1) 0.80245(2) 0.15643(1) 1.11736(1) 0.01026(6) 1.000 . Uani d ?
Re(2) 0.71635(3) 0.45469(1) 0.95910(2) 0.02824(8) 1.000 . Uani d ?
Cl(1) 0.8795(2) 0.08032(8) 0.99367(9) 0.0185(4) 1.000 . Uani d ?
O(1) 0.5891(4) 0.0975(2) 1.0980(3) 0.018(1) 1.000 . Uani d ?
O(2) 0.6900(4) 0.2112(2) 1.0179(3) 0.015(1) 1.000 . Uani d ?
O(3) 0.3473(5) 0.1685(3) 0.8822(3) 0.029(1) 1.000 . Uani d ?
O(4) 0.586(1) 0.3974(6) 0.9927(8) 0.176(5) 1.000 . Uani d ?
O(5) 0.813(1) 0.4942(6) 1.0484(5) 0.101(3) 1.000 . Uani d ?
O(6) 0.8397(8) 0.4069(4) 0.8944(4) 0.071(2) 1.000 . Uani d ?
O(7) 0.632(1) 0.5187(4) 0.8995(5) 0.108(3) 1.000 . Uani d ?
O(8) -0.092(1) 0.5577(7) 0.7401(9) 0.141(4) 1.000 . Uiso d ?
N(1) 0.9872(5) 0.2283(3) 1.0984(3) 0.013(1) 1.000 . Uani d ?
N(2) 1.0077(5) 0.1078(3) 1.1675(3) 0.015(1) 1.000 . Uani d ?
N(3) 0.7623(6) 0.1032(3) 1.2340(3) 0.017(1) 1.000 . Uani d ?
N(4) 0.6854(5) 0.2292(3) 1.1990(3) 0.012(1) 1.000 . Uani d ?
C(1) 0.9738(7) 0.2912(3) 1.0551(4) 0.017(2) 1.000 . Uani d ?
C(2) 1.0992(7) 0.3349(3) 1.0387(4) 0.020(2) 1.000 . Uani d ?
C(3) 1.2505(7) 0.3139(4) 1.0652(4) 0.026(2) 1.000 . Uani d ?
C(4) 1.2700(7) 0.2500(4) 1.1063(4) 0.022(2) 1.000 . Uani d ?
C(5) 1.1375(6) 0.2076(3) 1.1230(4) 0.014(1) 1.000 . Uani d ?
C(6) 1.1424(6) 0.1391(3) 1.1631(4) 0.019(2) 1.000 . Uani d ?
C(7) 0.9916(8) 0.0360(3) 1.2024(4) 0.023(2) 1.000 . Uani d ?
C(8) 0.8324(8) 0.0325(3) 1.2467(5) 0.027(2) 1.000 . Uani d ?
C(9) 0.6610(7) 0.1292(3) 1.2893(4) 0.018(2) 1.000 . Uani d ?
C(10) 0.6122(6) 0.2000(3) 1.2713(4) 0.016(1) 1.000 . Uani d ?
C(11) 0.5059(7) 0.2393(4) 1.3205(4) 0.026(2) 1.000 . Uani d ?
C(12) 0.4747(7) 0.3093(4) 1.2990(4) 0.026(2) 1.000 . Uani d ?
C(13) 0.5503(7) 0.3396(3) 1.2270(4) 0.022(2) 1.000 . Uani d ?
C(14) 0.6535(7) 0.2981(3) 1.1791(4) 0.018(2) 1.000 . Uani d ?
C(15) 0.5102(6) 0.1169(3) 1.0280(4) 0.015(1) 1.000 . Uani d ?
C(16) 0.3685(7) 0.0831(4) 0.9973(4) 0.024(2) 1.000 . Uani d ?
C(17) 0.2938(7) 0.1117(4) 0.9266(5) 0.028(2) 1.000 . Uani d ?
C(18) 0.4822(7) 0.2024(4) 0.9089(4) 0.021(2) 1.000 . Uani d ?
C(19) 0.5637(6) 0.1777(3) 0.9819(4) 0.014(1) 1.000 . Uani d ?
C(20) 0.5248(8) 0.2632(4) 0.8531(5) 0.035(2) 1.000 . Uani d ?
C(21A) 0.047(1) 0.5785(6) 0.7825(8) 0.043(3) 0.71(2) PPPPPPP Uiso d ?
C(21B) -0.105(4) 0.488(2) 0.732(3) 0.067(9) 0.291 P Uiso d ?
H(1) 0.8688 0.3064 1.0342 0.021 1.000 . Uiso c ?
H(2) 1.0828 0.3806 1.0085 0.023 1.000 . Uiso c ?
H(3) 1.3414 0.3446 1.0547 0.032 1.000 . Uiso c ?
H(4) 1.3758 0.2335 1.1240 0.026 1.000 . Uiso c ?
H(5) 1.2404 0.1172 1.1856 0.023 1.000 . Uiso c ?
H(6) 0.9956 0.0011 1.1539 0.027 1.000 . Uiso c ?
H(7) 1.0766 0.0260 1.2459 0.027 1.000 . Uiso c ?
H(8) 0.8462 0.0215 1.3099 0.032 1.000 . Uiso c ?
H(9) 0.7656 -0.0042 1.2182 0.032 1.000 . Uiso c ?
H(10) 0.6218 0.1017 1.3397 0.021 1.000 . Uiso c ?
H(11) 0.4533 0.2171 1.3705 0.031 1.000 . Uiso c ?
H(12) 0.4001 0.3372 1.3334 0.031 1.000 . Uiso c ?
H(13) 0.5309 0.3896 1.2104 0.026 1.000 . Uiso c ?
H(14) 0.7062 0.3196 1.1285 0.021 1.000 . Uiso c ?
H(15) 0.3276 0.0406 1.0266 0.029 1.000 . Uiso c ?
H(16) 0.1940 0.0901 0.9062 0.033 1.000 . Uiso c ?
H(17) 0.6221 0.2850 0.8768 0.042 1.000 . Uiso c ?
H(18) 0.5408 0.2468 0.7924 0.042 1.000 . Uiso c ?
H(19) 0.4395 0.2986 0.8532 0.042 1.000 . Uiso c ?
H(20A) 0.0538 0.5563 0.8416 0.051 0.709 P Uiso d ?
H(20B) -0.2066 0.4761 0.7005 0.079 0.291 P Uiso d ?
H(21A) 0.1366 0.5623 0.7476 0.051 0.709 P Uiso d ?
H(21B) -0.0189 0.4691 0.6958 0.079 0.291 P Uiso d ?
H(22A) 0.0494 0.6302 0.7882 0.051 0.709 P Uiso d ?
H(22B) -0.1029 0.4647 0.7896 0.079 0.291 P Uiso d ?

loop_
_atom_site_aniso_label
_atom_site_aniso_U_11
_atom_site_aniso_U_22
_atom_site_aniso_U_33
_atom_site_aniso_U_12
_atom_site_aniso_U_13
_atom_site_aniso_U_23
Re(1) 0.0105(1) 0.0130(1) 0.0073(1) -0.00032(8) 0.00007(7) -0.00029(9)
Re(2) 0.0281(1) 0.0291(2) 0.0278(2) 0.0074(1) 0.0069(1) 0.0034(1)
Cl(1) 0.0207(7) 0.0200(8) 0.0150(7) 0.0019(5) 0.0029(5) -0.0038(6)
O(1) 0.017(2) 0.022(2) 0.015(2) -0.008(2) 0.003(2) -0.003(2)
O(2) 0.012(2) 0.016(2) 0.016(2) -0.002(2) -0.001(2) 0.000(2)
O(3) 0.021(2) 0.041(3) 0.026(3) -0.005(2) -0.014(2) -0.001(2)
O(4) 0.18(1) 0.136(9) 0.22(1) -0.116(9) 0.16(1) -0.083(9)
O(5) 0.091(6) 0.172(9) 0.039(4) 0.010(6) -0.013(4) -0.029(5)
O(6) 0.058(4) 0.106(6) 0.050(4) 0.043(4) 0.013(3) -0.007(4)
O(7) 0.21(1) 0.060(5) 0.050(4) 0.070(6) -0.032(5) -0.015(4)
N(1) 0.013(2) 0.014(3) 0.011(2) 0.001(2) -0.002(2) 0.000(2)
N(2) 0.015(2) 0.020(3) 0.010(2) 0.004(2) 0.000(2) 0.000(2)
N(3) 0.019(2) 0.015(3) 0.015(3) -0.006(2) 0.001(2) 0.000(2)
N(4) 0.012(2) 0.016(3) 0.008(2) -0.001(2) -0.001(2) 0.001(2)
C(1) 0.020(3) 0.020(3) 0.012(3) 0.000(2) 0.001(2) 0.000(2)
C(2) 0.025(3) 0.018(3) 0.018(3) -0.007(2) 0.003(2) -0.001(2)
C(3) 0.019(3) 0.035(4) 0.025(3) -0.013(3) 0.006(3) -0.010(3)
C(4) 0.016(3) 0.028(4) 0.022(3) -0.003(2) 0.003(2) -0.010(3)
C(5) 0.008(2) 0.021(3) 0.014(3) 0.001(2) -0.001(2) -0.004(2)
C(6) 0.010(3) 0.031(4) 0.015(3) 0.001(2) 0.001(2) -0.005(3)
C(7) 0.029(3) 0.023(4) 0.017(3) 0.006(3) 0.000(3) 0.004(3)
C(8) 0.034(4) 0.017(3) 0.030(4) 0.004(3) 0.008(3) 0.015(3)
C(9) 0.016(3) 0.029(4) 0.009(3) -0.007(2) 0.005(2) 0.000(2)
C(10) 0.014(3) 0.022(3) 0.012(3) 0.000(2) 0.000(2) -0.003(2)
C(11) 0.018(3) 0.045(5) 0.016(3) 0.001(3) 0.006(2) -0.004(3)
C(12) 0.017(3) 0.040(4) 0.020(3) 0.003(3) 0.002(2) -0.011(3)
C(13) 0.017(3) 0.024(4) 0.024(3) 0.000(2) -0.003(2) -0.011(3)
C(14) 0.016(3) 0.016(3) 0.021(3) 0.000(2) 0.001(2) -0.006(3)
C(15) 0.014(3) 0.021(3) 0.011(3) -0.002(2) 0.002(2) -0.007(2)
C(16) 0.017(3) 0.033(4) 0.022(3) -0.008(3) 0.003(3) -0.006(3)
C(17) 0.014(3) 0.040(4) 0.029(4) -0.007(3) -0.003(3) -0.007(3)
C(18) 0.017(3) 0.029(4) 0.018(3) -0.002(2) -0.004(2) -0.002(3)
C(19) 0.011(3) 0.018(3) 0.013(3) 0.002(2) 0.001(2) -0.004(2)
C(20) 0.037(4) 0.037(4) 0.030(4) -0.009(3) -0.014(3) 0.011(3)

loop_
_atom_type_symbol
_atom_type_oxidation_number
_atom_type_number_in_cell
_atom_type_scat_dispersion_real
_atom_type_scat_dispersion_imag
_atom_type_scat_source
C 0 84 0.002 0.002
;International Tables for Crystallography
(1992, Vol. C, Tables 4.2.6.8 and 6.1.1.1)
;
H 0 88 0.000 0.000
;International Tables for Crystallography
(1992, Vol. C, Table 6.1.1.2)
;
N 0 16 0.004 0.003
;International Tables for Crystallography
(1992, Vol. C, Tables 4.2.6.8 and 6.1.1.1)
;
O 0 32 0.008 0.006
;International Tables for Crystallography
(1992, Vol. C, Tables 4.2.6.8 and 6.1.1.1)
;
Re 0 8 -1.598 7.232
;International Tables for Crystallography
(1992, Vol. C, Tables 4.2.6.8 and 6.1.1.1)
;
Cl 0 4 0.132 0.159
;International Tables for Crystallography
(1992, Vol. C, Tables 4.2.6.8 and 6.1.1.1)
;

loop_
_geom_angle_atom_site_label_1
_geom_angle_atom_site_label_2
_geom_angle_atom_site_label_3
_geom_angle
_geom_angle_site_symmetry_1
_geom_angle_site_symmetry_2
_geom_angle_site_symmetry_3
_geom_angle_publ_flag
Cl(1) Re(1) O(1) 80.6(1) . . . yes
Cl(1) Re(1) O(2) 82.1(1) . . . yes
Cl(1) Re(1) N(1) 93.2(1) . . . yes
Cl(1) Re(1) N(2) 77.6(1) . . . yes
Cl(1) Re(1) N(3) 114.9(1) . . . yes
Cl(1) Re(1) N(4) 164.2(1) . . . yes
O(1) Re(1) O(2) 77.3(2) . . . yes
O(1) Re(1) N(1) 161.9(2) . . . yes
O(1) Re(1) N(2) 121.3(2) . . . yes
O(1) Re(1) N(3) 73.0(2) . . . yes
O(1) Re(1) N(4) 90.2(2) . . . yes
O(2) Re(1) N(1) 85.1(2) . . . yes
O(2) Re(1) N(2) 149.0(2) . . . yes
O(2) Re(1) N(3) 142.1(2) . . . yes
O(2) Re(1) N(4) 83.3(2) . . . yes
N(1) Re(1) N(2) 73.1(2) . . . yes
N(1) Re(1) N(3) 124.7(2) . . . yes
N(1) Re(1) N(4) 91.7(2) . . . yes
N(2) Re(1) N(3) 68.5(2) . . . yes
N(2) Re(1) N(4) 118.2(2) . . . yes
N(3) Re(1) N(4) 73.9(2) . . . yes
O(4) Re(2) O(5) 110.6(6) . . . yes
O(4) Re(2) O(6) 105.2(5) . . . yes
O(4) Re(2) O(7) 111.0(7) . . . yes
O(5) Re(2) O(6) 112.7(4) . . . yes
O(5) Re(2) O(7) 107.7(5) . . . yes
O(6) Re(2) O(7) 109.6(4) . . . yes
Re(1) O(1) C(15) 112.8(4) . . . yes
Re(1) O(2) C(19) 114.5(3) . . . yes
C(17) O(3) C(18) 121.0(5) . . . yes
C(21A) O(8) C(21B) 113(2) . . . yes
Re(1) N(1) C(1) 125.0(4) . . . yes
Re(1) N(1) C(5) 118.4(4) . . . yes
C(1) N(1) C(5) 116.3(5) . . . yes
Re(1) N(2) C(6) 121.0(4) . . . yes
Re(1) N(2) C(7) 116.7(4) . . . yes
C(6) N(2) C(7) 122.2(5) . . . yes
Re(1) N(3) C(8) 118.4(4) . . . yes
Re(1) N(3) C(9) 119.4(4) . . . yes
C(8) N(3) C(9) 121.8(5) . . . yes
Re(1) N(4) C(10) 115.7(4) . . . yes
Re(1) N(4) C(14) 125.8(4) . . . yes
C(10) N(4) C(14) 117.5(5) . . . yes
N(1) C(1) C(2) 123.5(5) . . . yes
N(1) C(1) H(1) 118.3 . . . no
C(2) C(1) H(1) 118.2 . . . no
C(1) C(2) C(3) 119.6(6) . . . yes
C(1) C(2) H(2) 120.4 . . . no
C(3) C(2) H(2) 120.0 . . . no
C(2) C(3) C(4) 118.8(6) . . . yes
C(2) C(3) H(3) 120.8 . . . no
C(4) C(3) H(3) 120.4 . . . no
C(3) C(4) C(5) 119.5(5) . . . yes
C(3) C(4) H(4) 120.1 . . . no
C(5) C(4) H(4) 120.4 . . . no
N(1) C(5) C(4) 122.2(5) . . . yes
N(1) C(5) C(6) 112.8(5) . . . yes
C(4) C(5) C(6) 125.0(5) . . . yes
N(2) C(6) C(5) 114.7(5) . . . yes
N(2) C(6) H(5) 122.5 . . . no
C(5) C(6) H(5) 122.8 . . . no
N(2) C(7) C(8) 106.9(5) . . . yes
N(2) C(7) H(6) 110.1 . . . no
N(2) C(7) H(7) 110.1 . . . no
C(8) C(7) H(6) 110.2 . . . no
C(8) C(7) H(7) 110.1 . . . no
H(6) C(7) H(7) 109.4 . . . no
N(3) C(8) C(7) 105.4(5) . . . yes
N(3) C(8) H(8) 110.8 . . . no
N(3) C(8) H(9) 110.5 . . . no
C(7) C(8) H(8) 110.5 . . . no
C(7) C(8) H(9) 110.2 . . . no
H(8) C(8) H(9) 109.4 . . . no
N(3) C(9) C(10) 114.9(5) . . . yes
N(3) C(9) H(10) 122.6 . . . no
C(10) C(9) H(10) 122.5 . . . no
N(4) C(10) C(9) 112.8(5) . . . yes
N(4) C(10) C(11) 121.4(6) . . . yes
C(9) C(10) C(11) 125.7(6) . . . yes
C(10) C(11) C(12) 120.1(6) . . . yes
C(10) C(11) H(11) 120.0 . . . no
C(12) C(11) H(11) 119.9 . . . no
C(11) C(12) C(13) 118.9(6) . . . yes
C(11) C(12) H(12) 120.4 . . . no
C(13) C(12) H(12) 120.7 . . . no
C(12) C(13) C(14) 119.0(6) . . . yes
C(12) C(13) H(13) 120.6 . . . no
C(14) C(13) H(13) 120.5 . . . no
N(4) C(14) C(13) 123.1(6) . . . yes
N(4) C(14) H(14) 118.3 . . . no
C(13) C(14) H(14) 118.6 . . . no
O(1) C(15) C(16) 123.9(6) . . . yes
O(1) C(15) C(19) 117.6(5) . . . yes
C(16) C(15) C(19) 118.5(5) . . . yes
C(15) C(16) C(17) 117.3(6) . . . yes
C(15) C(16) H(15) 121.4 . . . no
C(17) C(16) H(15) 121.2 . . . no
O(3) C(17) C(16) 123.7(5) . . . yes
O(3) C(17) H(16) 118.1 . . . no
C(16) C(17) H(16) 118.2 . . . no
O(3) C(18) C(19) 119.0(6) . . . yes
O(3) C(18) C(20) 114.3(5) . . . yes
C(19) C(18) C(20) 126.7(6) . . . yes
O(2) C(19) C(15) 116.2(5) . . . yes
O(2) C(19) C(18) 123.2(5) . . . yes
C(15) C(19) C(18) 120.4(5) . . . yes
C(18) C(20) H(17) 109.5 . . . no
C(18) C(20) H(18) 109.5 . . . no
C(18) C(20) H(19) 109.4 . . . no
H(17) C(20) H(18) 109.6 . . . no
H(17) C(20) H(19) 109.3 . . . no
H(18) C(20) H(19) 109.5 . . . no
O(8) C(21A) H(20A) 109.0 . . . no
O(8) C(21A) H(21A) 109.2 . . . no
O(8) C(21A) H(22A) 109.5 . . . no
H(20A) C(21A) H(21A) 109.2 . . . no
H(20A) C(21A) H(22A) 109.8 . . . no
H(21A) C(21A) H(22A) 110.1 . . . no
O(8) C(21B) H(20B) 109.2 . . . no
O(8) C(21B) H(21B) 109.7 . . . no
O(8) C(21B) H(22B) 110.7 . . . no
H(20B) C(21B) H(21B) 108.1 . . . no
H(20B) C(21B) H(22B) 109.2 . . . no
H(21B) C(21B) H(22B) 110.0 . . . no

loop_
_geom_bond_atom_site_label_1
_geom_bond_atom_site_label_2
_geom_bond_distance
_geom_bond_site_symmetry_1
_geom_bond_site_symmetry_2
_geom_bond_publ_flag
Re(1) Cl(1) 2.449(1) . . yes
Re(1) O(1) 2.134(4) . . yes
Re(1) O(2) 2.034(4) . . yes
Re(1) N(1) 2.091(4) . . yes
Re(1) N(2) 2.090(5) . . yes
Re(1) N(3) 2.056(5) . . yes
Re(1) N(4) 2.102(4) . . yes
Re(2) O(4) 1.629(8) . . yes
Re(2) O(5) 1.724(8) . . yes
Re(2) O(6) 1.703(6) . . yes
Re(2) O(7) 1.651(7) . . yes
O(1) C(15) 1.287(7) . . yes
O(2) C(19) 1.344(7) . . yes
O(3) C(17) 1.343(8) . . yes
O(3) C(18) 1.359(7) . . yes
O(8) C(21A) 1.38(2) . . yes
O(8) C(21B) 1.33(4) . . yes
N(1) C(1) 1.351(7) . . yes
N(1) C(5) 1.374(7) . . yes
N(2) C(6) 1.287(7) . . yes
N(2) C(7) 1.453(8) . . yes
N(3) C(8) 1.464(8) . . yes
N(3) C(9) 1.307(7) . . yes
N(4) C(10) 1.381(7) . . yes
N(4) C(14) 1.351(8) . . yes
C(1) C(2) 1.370(8) . . yes
C(1) H(1) 0.98 . . no
C(2) C(3) 1.391(9) . . yes
C(2) H(2) 0.98 . . no
C(3) C(4) 1.36(1) . . yes
C(3) H(3) 0.98 . . no
C(4) C(5) 1.405(8) . . yes
C(4) H(4) 0.98 . . no
C(5) C(6) 1.418(9) . . yes
C(6) H(5) 0.98 . . no
C(7) C(8) 1.524(9) . . yes
C(7) H(6) 0.98 . . no
C(7) H(7) 0.98 . . no
C(8) H(8) 0.98 . . no
C(8) H(9) 0.98 . . no
C(9) C(10) 1.413(9) . . yes
C(9) H(10) 0.98 . . no
C(10) C(11) 1.393(8) . . yes
C(11) C(12) 1.38(1) . . yes
C(11) H(11) 0.98 . . no
C(12) C(13) 1.396(9) . . yes
C(12) H(12) 0.98 . . no
C(13) C(14) 1.387(8) . . yes
C(13) H(13) 0.98 . . no
C(14) H(14) 0.98 . . no
C(15) C(16) 1.425(8) . . yes
C(15) C(19) 1.415(8) . . yes
C(16) C(17) 1.337(9) . . yes
C(16) H(15) 0.98 . . no
C(17) H(16) 0.98 . . no
C(18) C(19) 1.366(8) . . yes
C(18) C(20) 1.467(9) . . yes
C(20) H(17) 0.98 . . no
C(20) H(18) 0.98 . . no
C(20) H(19) 0.98 . . no
C(21A) H(20A) 0.98 . . no
C(21A) H(21A) 0.98 . . no
C(21A) H(22A) 0.97 . . no
C(21B) H(20B) 0.99 . . no
C(21B) H(21B) 0.98 . . no
C(21B) H(22B) 0.97 . . no

loop_
_geom_contact_atom_site_label_1
_geom_contact_atom_site_label_2
_geom_contact_distance
_geom_contact_site_symmetry_1
_geom_contact_site_symmetry_2
_geom_contact_publ_flag
O(1) C(21B) 3.08(4) . 4 no
O(3) C(21A) 3.15(1) . 2_546 no
O(3) C(12) 3.396(7) . 4_454 no
O(3) C(13) 3.397(7) . 4_454 no
O(3) C(11) 3.478(8) . 4_454 no
O(3) C(14) 3.493(7) . 4_454 no
O(3) O(8) 3.49(1) . 2_546 no
O(3) C(10) 3.559(7) . 4_454 no
O(4) O(7) 2.95(1) . 3_667 no
O(4) C(20) 3.31(1) . . no
O(4) C(14) 3.41(2) . . no
O(4) C(3) 3.45(1) . 1_455 no
O(5) C(21A) 3.10(1) . 3_667 no
O(5) C(8) 3.43(1) . 2_657 no
O(5) C(9) 3.52(1) . 2_657 no
O(5) O(5) 3.53(2) . 3_767 no
O(5) C(2) 3.55(1) . 3_767 no
O(5) O(6) 3.57(1) . 3_767 no
O(6) C(21B) 2.93(4) . 1_655 no
O(6) C(9) 3.258(8) . 4_554 no
O(6) C(11) 3.288(9) . 4_554 no
O(6) C(2) 3.339(9) . . no
O(6) C(1) 3.422(9) . . no
O(7) C(3) 3.33(1) . 3_767 no
O(7) C(7) 3.33(1) . 4_454 no
O(7) C(21B) 3.46(4) . 1_655 no
O(7) O(8) 3.48(2) . 1_655 no
O(7) C(8) 3.52(1) . 4_454 no
O(7) C(13) 3.59(1) . 3_667 no
N(3) C(21B) 3.55(4) . 4 no
C(1) C(21A) 3.46(1) . 3_667 no
C(1) C(11) 3.597(8) . 4_554 no
C(2) C(21A) 3.41(1) . 3_667 no
C(3) C(13) 3.511(9) . 1_655 no
C(4) C(13) 3.400(8) . 1_655 no
C(4) C(19) 3.434(8) . 1_655 no
C(4) C(15) 3.447(8) . 1_655 no
C(4) C(14) 3.524(8) . 1_655 no
C(4) C(12) 3.524(9) . 1_655 no
C(6) C(21B) 3.34(4) . 4_655 no
C(6) C(16) 3.356(8) . 1_655 no
C(6) C(20) 3.563(9) . 4 no
C(7) C(21B) 3.47(4) . 4_655 no
C(8) C(21A) 3.24(1) . 4 no
C(9) C(21B) 3.25(4) . 4 no
C(12) C(17) 3.599(9) . 4 no
C(14) C(21A) 3.47(1) . 3_667 no
C(17) C(21A) 3.51(1) . 2_546 no

loop_
_geom_torsion_atom_site_label_1
_geom_torsion_atom_site_label_2
_geom_torsion_atom_site_label_3
_geom_torsion_atom_site_label_4
_geom_torsion_site_symmetry_1
_geom_torsion_site_symmetry_2
_geom_torsion_site_symmetry_3
_geom_torsion_site_symmetry_4
_geom_torsion
_geom_torsion_publ_flag
Re(1) O(1) C(15) C(16) . . . . 176.1(5) no
Re(1) O(1) C(15) C(19) . . . . -7.2(6) no
Re(1) O(2) C(19) C(15) . . . . 11.4(6) no
Re(1) O(2) C(19) C(18) . . . . -173.3(5) no
Re(1) N(1) C(1) C(2) . . . . -175.5(4) no
Re(1) N(1) C(5) C(4) . . . . 174.8(4) no
Re(1) N(1) C(5) C(6) . . . . -3.0(6) no
Re(1) N(2) C(6) C(5) . . . . 0.6(7) no
Re(1) N(2) C(7) C(8) . . . . -35.7(6) no
Re(1) N(3) C(8) C(7) . . . . 35.6(6) no
Re(1) N(3) C(9) C(10) . . . . -12.5(7) no
Re(1) N(4) C(10) C(9) . . . . 14.4(6) no
Re(1) N(4) C(10) C(11) . . . . -167.3(4) no
Re(1) N(4) C(14) C(13) . . . . 167.1(4) no
Cl(1) Re(1) O(1) C(15) . . . . -73.9(4) no
Cl(1) Re(1) O(2) C(19) . . . . 70.8(3) no
Cl(1) Re(1) N(1) C(1) . . . . 99.1(4) no
Cl(1) Re(1) N(1) C(5) . . . . -73.5(4) no
Cl(1) Re(1) N(2) C(6) . . . . 95.6(4) no
Cl(1) Re(1) N(2) C(7) . . . . -80.9(4) no
Cl(1) Re(1) N(3) C(8) . . . . 21.2(5) no
Cl(1) Re(1) N(3) C(9) . . . . -150.6(4) no
Cl(1) Re(1) N(4) C(10) . . . . 110.8(5) no
Cl(1) Re(1) N(4) C(14) . . . . -57.4(7) no
O(1) Re(1) O(2) C(19) . . . . -11.3(3) no
O(1) Re(1) N(1) C(1) . . . . 30.1(8) no
O(1) Re(1) N(1) C(5) . . . . -142.5(5) no
O(1) Re(1) N(2) C(6) . . . . 166.3(4) no
O(1) Re(1) N(2) C(7) . . . . -10.1(5) no
O(1) Re(1) N(3) C(8) . . . . 91.9(4) no
O(1) Re(1) N(3) C(9) . . . . -79.9(4) no
O(1) Re(1) N(4) C(10) . . . . 56.6(4) no
O(1) Re(1) N(4) C(14) . . . . -111.5(4) no
O(1) C(15) C(16) C(17) . . . . 176.1(6) no
O(1) C(15) C(19) O(2) . . . . -2.4(7) no
O(1) C(15) C(19) C(18) . . . . -177.9(5) no
O(2) Re(1) O(1) C(15) . . . . 10.0(4) no
O(2) Re(1) N(1) C(1) . . . . 17.4(4) no
O(2) Re(1) N(1) C(5) . . . . -155.3(4) no
O(2) Re(1) N(2) C(6) . . . . 45.4(6) no
O(2) Re(1) N(2) C(7) . . . . -131.1(4) no
O(2) Re(1) N(3) C(8) . . . . 131.7(4) no
O(2) Re(1) N(3) C(9) . . . . -40.1(6) no
O(2) Re(1) N(4) C(10) . . . . 133.8(4) no
O(2) Re(1) N(4) C(14) . . . . -34.3(4) no
O(2) C(19) C(15) C(16) . . . . 174.4(5) no
O(2) C(19) C(18) O(3) . . . . -173.8(5) no
O(2) C(19) C(18) C(20) . . . . 7(1) no
O(3) C(17) C(16) C(15) . . . . 2(1) no
O(3) C(18) C(19) C(15) . . . . 1.3(9) no
N(1) Re(1) O(1) C(15) . . . . -3.0(7) no
N(1) Re(1) O(2) C(19) . . . . 164.7(4) no
N(1) Re(1) N(2) C(6) . . . . -1.7(4) no
N(1) Re(1) N(2) C(7) . . . . -178.1(4) no
N(1) Re(1) N(3) C(8) . . . . -92.2(5) no
N(1) Re(1) N(3) C(9) . . . . 96.0(5) no
N(1) Re(1) N(4) C(10) . . . . -141.4(4) no
N(1) Re(1) N(4) C(14) . . . . 50.5(5) no
N(1) C(1) C(2) C(3) . . . . 1.8(9) no
N(1) C(5) C(4) C(3) . . . . 0.5(9) no
N(1) C(5) C(6) N(2) . . . . 1.6(7) no
N(2) Re(1) O(1) C(15) . . . . -143.1(4) no
N(2) Re(1) O(2) C(19) . . . . 120.0(4) no
N(2) Re(1) N(1) C(1) . . . . 175.1(5) no
N(2) Re(1) N(1) C(5) . . . . 2.5(4) no
N(2) Re(1) N(3) C(8) . . . . -42.9(4) no
N(2) Re(1) N(3) C(9) . . . . 145.3(5) no
N(2) Re(1) N(4) C(10) . . . . -69.7(4) no
N(2) Re(1) N(4) C(14) . . . . 122.2(4) no
N(2) C(6) C(5) C(4) . . . . -176.2(5) no
N(2) C(7) C(8) N(3) . . . . 0.7(7) no
N(3) Re(1) O(1) C(15) . . . . 166.2(4) no
N(3) Re(1) O(2) C(19) . . . . -50.2(5) no
N(3) Re(1) N(1) C(1) . . . . -137.4(4) no
N(3) Re(1) N(1) C(5) . . . . 50.0(5) no
N(3) Re(1) N(2) C(6) . . . . -141.1(5) no
N(3) Re(1) N(2) C(7) . . . . 42.5(4) no
N(3) Re(1) N(4) C(10) . . . . -15.6(4) no
N(3) Re(1) N(4) C(14) . . . . 176.3(5) no
N(3) C(9) C(10) N(4) . . . . -1.7(7) no
N(3) C(9) C(10) C(11) . . . . -179.8(6) no
N(4) Re(1) O(1) C(15) . . . . 93.1(4) no
N(4) Re(1) O(2) C(19) . . . . -103.1(4) no
N(4) Re(1) N(1) C(1) . . . . -65.8(4) no
N(4) Re(1) N(1) C(5) . . . . 121.6(4) no
N(4) Re(1) N(2) C(6) . . . . -84.3(5) no
N(4) Re(1) N(2) C(7) . . . . 99.3(4) no
N(4) Re(1) N(3) C(8) . . . . -172.8(5) no
N(4) Re(1) N(3) C(9) . . . . 15.4(4) no
N(4) C(10) C(11) C(12) . . . . -1.7(9) no
N(4) C(14) C(13) C(12) . . . . -0.3(9) no
C(1) N(1) C(5) C(4) . . . . 1.6(8) no
C(1) N(1) C(5) C(6) . . . . -176.3(5) no
C(1) C(2) C(3) C(4) . . . . 0.5(9) no
C(2) C(1) N(1) C(5) . . . . -2.7(8) no
C(2) C(3) C(4) C(5) . . . . -1.6(9) no
C(3) C(4) C(5) C(6) . . . . 178.2(6) no
C(5) C(6) N(2) C(7) . . . . 176.8(5) no
C(6) N(2) C(7) C(8) . . . . 147.9(6) no
C(7) C(8) N(3) C(9) . . . . -152.7(5) no
C(8) N(3) C(9) C(10) . . . . 175.9(5) no
C(9) C(10) N(4) C(14) . . . . -176.4(5) no
C(9) C(10) C(11) C(12) . . . . 176.3(6) no
C(10) N(4) C(14) C(13) . . . . -0.9(8) no
C(10) C(11) C(12) C(13) . . . . 0.5(9) no
C(11) C(10) N(4) C(14) . . . . 1.8(8) no
C(11) C(12) C(13) C(14) . . . . 0.5(9) no
C(15) C(19) C(18) C(20) . . . . -178.3(6) no
C(16) C(15) C(19) C(18) . . . . -1.0(8) no
C(16) C(17) O(3) C(18) . . . . -2(1) no
C(17) O(3) C(18) C(19) . . . . 0.1(9) no
C(17) O(3) C(18) C(20) . . . . 179.7(6) no
C(17) C(16) C(15) C(19) . . . . -0.6(9) no
